data_7719219
loop_
_publ_author_name
'Yu, Hongli'
'Hao, Ruibin'
'Zhao, Dong'
'Chi, Lingyu'
'Zhao, Xianlong'
'Cui, Yibo'
'Liu, Kunjie'
'Zhao, Jing'
'Liu, Quanlin'

_publ_section_title
;
 Chiral organic hybrids for nonlinear optical applications and
 solvent-induced reversible red-yellow color change.
;
_journal_issue 30
_journal_name_full 'Dalton transactions (Cambridge, England : 2003)'
_journal_page_first 11638
_journal_page_last 11643
_journal_paper_doi 10.1039/d5dt00391a
_journal_volume 54
_journal_year 2025
_chemical_absolute_configuration rm
_chemical_formula_moiety 'I5 Sb, C12 H20 N2'
_chemical_formula_sum 'C12 H20 I5 N2 Sb'
_chemical_formula_weight 948.55
_space_group_crystal_system orthorhombic
_space_group_IT_number 18
_space_group_name_Hall 'P 2 2ab'
_space_group_name_H-M_alt 'P 21 21 2'
_atom_sites_solution_hydrogens geom
_atom_sites_solution_primary dual
_audit_creation_date 2025-04-20
_audit_creation_method
;
Olex2 1.2
(compiled 2018.05.29 svn.r3508 for OlexSys, GUI svn.r5506)
;
_audit_update_record
;
2025-04-20 deposited with the CCDC.	2025-07-03 downloaded from the CCDC.
;
_cell_angle_alpha 90
_cell_angle_beta 90
_cell_angle_gamma 90
_cell_formula_units_Z 4
_cell_length_a 8.35390(10)
_cell_length_b 27.1787(4)
_cell_length_c 9.6393(2)
_cell_measurement_reflns_used 21208
_cell_measurement_temperature 100.00(10)
_cell_measurement_theta_max 31.2170
_cell_measurement_theta_min 2.1040
_cell_volume 2188.59(6)
_computing_cell_refinement 'CrysAlisPro 1.171.43.140a (Rigaku OD, 2024)'
_computing_data_collection 'CrysAlisPro 1.171.43.140a (Rigaku OD, 2024)'
_computing_data_reduction 'CrysAlisPro 1.171.43.140a (Rigaku OD, 2024)'
_computing_molecular_graphics 'Olex2 (Dolomanov et al., 2009)'
_computing_publication_material 'Olex2 (Dolomanov et al., 2009)'
_computing_structure_refinement 'ShelXL (Sheldrick, 2015)'
_computing_structure_solution 'ShelXT (Sheldrick, 2015)'
_diffrn_ambient_environment N~2~
_diffrn_ambient_temperature 100.00(10)
_diffrn_detector 'Hybrid Pixel Array Detector'
_diffrn_detector_area_resol_mean 10.0000
_diffrn_detector_type HyPix
_diffrn_measured_fraction_theta_full 1.000
_diffrn_measured_fraction_theta_max 0.879
_diffrn_measurement_details
;
List of Runs (angles in degrees, time in seconds):

  # Type    Start    End  Width  t~exp~   \w     \q     \k     \f   Frames
#--------------------------------------------------------------------------
  1  \w    -30.00  25.00   0.50    0.27    --   -7.24  78.00 153.00  110
  2  \w    -79.00   8.00   0.50    0.27    --   -7.24 -57.00  90.00  174
  3  \w    -35.00 -10.00   0.50    0.27    --   -7.24 -78.00  27.00   50
  4  \w    -81.00   2.00   0.50    0.27    --   -7.24 -19.00 -30.00  166
  5  \w    -12.00  36.00   0.50    0.27    --    3.18 -99.00 -90.00   96
  6  \w    -12.00  14.00   0.50    0.27    --    3.18 -99.00-150.00   52
  7  \w    -18.00  15.00   0.50    0.27    --    3.18 -99.00-180.00   66
  8  \w    -25.00  26.00   0.50    0.27    --    3.18 -78.00  27.00  102
  9  \w      2.00  73.00   0.50    0.27    --    3.18  57.00 -60.00  142
;
_diffrn_measurement_device 'four-circle diffractometer'
_diffrn_measurement_device_type 'XtaLAB Synergy R, DW system, HyPix'
_diffrn_measurement_method '\w scans'
_diffrn_orient_matrix_type 'CrysAlisPro convention (1999,Acta A55,543-557)'
_diffrn_orient_matrix_UB_11 -0.0805047000
_diffrn_orient_matrix_UB_12 0.0002257000
_diffrn_orient_matrix_UB_13 -0.0234138000
_diffrn_orient_matrix_UB_21 -0.0150928000
_diffrn_orient_matrix_UB_22 -0.0219874000
_diffrn_orient_matrix_UB_23 0.0374071000
_diffrn_orient_matrix_UB_31 -0.0223399000
_diffrn_orient_matrix_UB_32 0.0140581000
_diffrn_orient_matrix_UB_33 0.0588869000
_diffrn_radiation_monochromator mirror
_diffrn_radiation_probe x-ray
_diffrn_radiation_type MoK\a
_diffrn_radiation_wavelength 0.71073
_diffrn_reflns_av_R_equivalents 0.0426
_diffrn_reflns_av_unetI/netI 0.0274
_diffrn_reflns_Laue_measured_fraction_full 1.000
_diffrn_reflns_Laue_measured_fraction_max 0.879
_diffrn_reflns_limit_h_max 11
_diffrn_reflns_limit_h_min -11
_diffrn_reflns_limit_k_max 38
_diffrn_reflns_limit_k_min -35
_diffrn_reflns_limit_l_max 12
_diffrn_reflns_limit_l_min -13
_diffrn_reflns_number 37793
_diffrn_reflns_point_group_measured_fraction_full 1.000
_diffrn_reflns_point_group_measured_fraction_max 0.834
_diffrn_reflns_theta_full 25.242
_diffrn_reflns_theta_max 31.117
_diffrn_reflns_theta_min 2.113
_diffrn_source 'Rotating-anode X-ray tube'
_diffrn_source_type 'Rigaku (Mo) X-ray Source'
_exptl_absorpt_coefficient_mu 8.309
_exptl_absorpt_correction_T_max 1.00000
_exptl_absorpt_correction_T_min 0.49341
_exptl_absorpt_correction_type multi-scan
_exptl_absorpt_process_details
;
CrysAlisPro 1.171.43.140a (Rigaku Oxford Diffraction, 2024)
Empirical absorption correction using spherical harmonics,
implemented in SCALE3 ABSPACK scaling algorithm.
;
_exptl_crystal_colour 'clear reddish red'
_exptl_crystal_colour_lustre clear
_exptl_crystal_colour_modifier reddish
_exptl_crystal_colour_primary red
_exptl_crystal_density_diffrn 2.879
_exptl_crystal_description cube
_exptl_crystal_F_000 1688
_exptl_crystal_size_max 0.15
_exptl_crystal_size_mid 0.12
_exptl_crystal_size_min 0.08
_refine_diff_density_max 0.551
_refine_diff_density_min -1.034
_refine_diff_density_rms 0.163
_refine_ls_abs_structure_details
;
 Flack x determined using 2066 quotients [(I+)-(I-)]/[(I+)+(I-)]
 (Parsons, Flack and Wagner, Acta Cryst. B69 (2013) 249-259).
;
_refine_ls_abs_structure_Flack 0.02(4)
_refine_ls_extinction_method none
_refine_ls_goodness_of_fit_ref 1.035
_refine_ls_hydrogen_treatment constr
_refine_ls_matrix_type full
_refine_ls_number_parameters 182
_refine_ls_number_reflns 5878
_refine_ls_number_restraints 0
_refine_ls_restrained_S_all 1.035
_refine_ls_R_factor_all 0.0243
_refine_ls_R_factor_gt 0.0206
_refine_ls_shift/su_max 0.004
_refine_ls_shift/su_mean 0.000
_refine_ls_structure_factor_coef Fsqd
_refine_ls_weighting_details 'w=1/[\s^2^(Fo^2^)+(0.0122P)^2^+0.9847P] where P=(Fo^2^+2Fc^2^)/3'
_refine_ls_weighting_scheme calc
_refine_ls_wR_factor_gt 0.0383
_refine_ls_wR_factor_ref 0.0392
_reflns_Friedel_coverage 0.678
_reflns_Friedel_fraction_full 1.000
_reflns_Friedel_fraction_max 0.775
_reflns_number_gt 5373
_reflns_number_total 5878
_reflns_threshold_expression 'I > 2\s(I)'
_cod_data_source_file d5dt00391a2.cif
_cod_data_source_block r-sbi3_auto
_cod_database_code 7719219
_shelx_shelxl_version_number 2018/3
_chemical_oxdiff_formula 'C N H Sb I'
_chemical_oxdiff_usercomment 'C N H Sb I'
_shelx_space_group_comment
;
The symmetry employed for this shelxl refinement is uniquely defined
by the following loop, which should always be used as a source of
symmetry information in preference to the above space-group names.
They are only intended as comments.
;
_shelx_estimated_absorpt_t_max 0.556
_shelx_estimated_absorpt_t_min 0.369
_reflns_odcompleteness_completeness 99.92
_reflns_odcompleteness_iscentric 1
_reflns_odcompleteness_theta 26.32
_olex2_refinement_description
;
1. Fixed Uiso
 At 1.2 times of:
  All C(H) groups, All C(H,H) groups, All N(H) groups, All N(H,H,H) groups
2.a Ternary CH refined with riding coordinates:
 N1(H1), C11(H11)
2.b Secondary CH2 refined with riding coordinates:
 C9(H9A,H9B), C10(H10A,H10B), C12(H12A,H12B), C8(H8A,H8B), C7(H7A,H7B)
2.c Aromatic/amide H refined with riding coordinates:
 C3(H3), C2(H2), C4(H4), C6(H6), C1(H1A)
2.d Idealised Me refined as rotating group:
 N2(H2A,H2B,H2C)
;
_olex2_submission_special_instructions 'No special instructions were received'
_oxdiff_exptl_absorpt_empirical_details
;
Empirical correction (ABSPACK) includes:
- Absorption correction using spherical harmonics
- Frame scaling
;
_oxdiff_exptl_absorpt_empirical_full_max 1.764
_oxdiff_exptl_absorpt_empirical_full_min 0.631

loop_
_space_group_symop_operation_xyz
'x, y, z'
'-x, -y, z'
'-x+1/2, y+1/2, -z'
'x+1/2, -y+1/2, -z'

loop_
_atom_site_label
_atom_site_type_symbol
_atom_site_fract_x
_atom_site_fract_y
_atom_site_fract_z
_atom_site_U_iso_or_equiv
_atom_site_adp_type
_atom_site_occupancy
_atom_site_site_symmetry_order
_atom_site_calc_flag
_atom_site_refinement_flags_posn
_atom_site_refinement_flags_adp
_atom_site_refinement_flags_occupancy
_atom_site_disorder_assembly
_atom_site_disorder_group
I2 I 0.72249(8) 0.66986(2) 0.81080(4) 0.01117(11) Uani 1 1 d . . . . .
I4 I 0.72438(8) 0.66714(2) 0.19207(4) 0.01195(11) Uani 1 1 d . . . . .
Sb1 Sb 0.72630(3) 0.66092(2) 0.49828(5) 0.00922(6) Uani 1 1 d . . . . .
I5 I 0.42128(3) 0.73188(2) 0.50089(6) 0.01383(6) Uani 1 1 d . . . . .
I3 I 1.02426(3) 0.60714(2) 0.49751(6) 0.01739(6) Uani 1 1 d . . . . .
I1 I 0.53278(3) 0.57528(2) 0.49811(6) 0.01859(6) Uani 1 1 d . . . . .
C3 C 0.1723(12) 0.4697(2) -0.1253(8) 0.0206(19) Uani 1 1 d . . . . .
H3 H 0.134512 0.454935 -0.208474 0.025 Uiso 1 1 calc R . . . .
N1 N 0.3723(4) 0.62524(12) -0.0185(5) 0.0125(9) Uani 1 1 d . . . . .
H1 H 0.463887 0.648894 -0.022505 0.015 Uiso 1 1 calc R . . . .
C9 C 0.2190(11) 0.6886(2) -0.1456(6) 0.0146(14) Uani 1 1 d . . . . .
H9A H 0.147700 0.694274 -0.226063 0.018 Uiso 1 1 calc R . . . .
H9B H 0.314067 0.710020 -0.156571 0.018 Uiso 1 1 calc R . . . .
C10 C 0.1314(5) 0.70257(14) -0.0133(7) 0.0134(9) Uani 1 1 d . . . . .
H10A H 0.029846 0.683952 -0.006867 0.016 Uiso 1 1 calc R . . . .
H10B H 0.105574 0.738114 -0.014615 0.016 Uiso 1 1 calc R . . . .
C12 C 0.2843(11) 0.6362(2) 0.1144(6) 0.0119(13) Uani 1 1 d . . . . .
H12A H 0.354084 0.629384 0.195180 0.014 Uiso 1 1 calc R . . . .
H12B H 0.187704 0.615284 0.121682 0.014 Uiso 1 1 calc R . . . .
C2 C 0.1291(5) 0.45029(13) -0.0005(11) 0.0227(9) Uani 1 1 d . . . . .
H2 H 0.063373 0.421786 0.002635 0.027 Uiso 1 1 calc R . . . .
C4 C 0.2714(14) 0.5108(2) -0.1325(7) 0.0206(17) Uani 1 1 d . . . . .
H4 H 0.301381 0.524128 -0.219907 0.025 Uiso 1 1 calc R . . . .
C5 C 0.3260(5) 0.53234(13) -0.0100(9) 0.0151(9) Uani 1 1 d . . . . .
C11 C 0.2365(10) 0.6909(2) 0.1122(6) 0.0131(13) Uani 1 1 d . . . . .
H11 H 0.335206 0.711744 0.109037 0.016 Uiso 1 1 calc R . . . .
N2 N 0.1447(5) 0.70212(14) 0.2423(4) 0.0139(8) Uani 1 1 d . . . . .
H2A H 0.125547 0.735034 0.247363 0.017 Uiso 1 1 calc GR . . . .
H2B H 0.202874 0.692518 0.317396 0.017 Uiso 1 1 calc GR . . . .
H2C H 0.049979 0.685587 0.241065 0.017 Uiso 1 1 calc GR . . . .
C8 C 0.2717(12) 0.6353(2) -0.1444(6) 0.0172(14) Uani 1 1 d . . . . .
H8A H 0.176488 0.613654 -0.143747 0.021 Uiso 1 1 calc R . . . .
H8B H 0.334255 0.628148 -0.229205 0.021 Uiso 1 1 calc R . . . .
C7 C 0.4460(5) 0.57400(14) -0.0178(8) 0.0177(12) Uani 1 1 d . . . . .
H7A H 0.510695 0.569932 -0.103080 0.021 Uiso 1 1 calc R . . . .
H7B H 0.519572 0.571412 0.062415 0.021 Uiso 1 1 calc R . . . .
C6 C 0.2809(13) 0.5127(2) 0.1165(7) 0.0160(15) Uani 1 1 d . . . . .
H6 H 0.319023 0.527199 0.199841 0.019 Uiso 1 1 calc R . . . .
C1 C 0.1808(13) 0.4721(2) 0.1234(8) 0.023(2) Uani 1 1 d . . . . .
H1A H 0.147941 0.459216 0.210475 0.027 Uiso 1 1 calc R . . . .

loop_
_atom_site_aniso_label
_atom_site_aniso_U_11
_atom_site_aniso_U_22
_atom_site_aniso_U_33
_atom_site_aniso_U_23
_atom_site_aniso_U_13
_atom_site_aniso_U_12
I2 0.0126(3) 0.01344(19) 0.00749(18) 0.00042(13) -0.0001(2) -0.00109(16)
I4 0.0128(3) 0.0155(2) 0.00747(18) -0.00092(13) 0.0000(2) -0.00243(17)
Sb1 0.00921(12) 0.01037(11) 0.00810(11) -0.00023(19) 0.0004(3) -0.00032(8)
I5 0.01143(12) 0.01575(12) 0.01431(12) -0.0034(2) -0.0033(3) 0.00358(8)
I3 0.01335(13) 0.01914(13) 0.01969(13) 0.0030(2) 0.0009(3) 0.00544(9)
I1 0.02030(14) 0.01509(12) 0.02038(13) -0.0010(2) 0.0020(3) -0.00740(9)
C3 0.014(5) 0.014(3) 0.034(4) -0.005(3) -0.010(3) 0.003(3)
N1 0.0119(17) 0.0108(15) 0.015(3) 0.0002(17) 0.0031(19) -0.0011(12)
C9 0.016(3) 0.015(3) 0.014(3) -0.0015(19) 0.001(3) -0.002(2)
C10 0.0146(19) 0.0121(17) 0.014(3) 0.001(2) -0.002(3) 0.0009(14)
C12 0.011(3) 0.009(2) 0.016(3) 0.0008(19) 0.000(3) 0.000(2)
C2 0.0123(19) 0.0092(17) 0.047(3) 0.007(4) -0.001(6) 0.0005(14)
C4 0.016(4) 0.022(3) 0.024(3) -0.003(2) -0.002(3) 0.011(3)
C5 0.0090(18) 0.0094(17) 0.027(3) 0.000(3) 0.002(3) 0.0029(13)
C11 0.012(3) 0.013(3) 0.015(3) -0.0001(19) 0.004(2) 0.001(2)
N2 0.014(2) 0.015(2) 0.0120(19) -0.0012(15) -0.0009(16) -0.0017(16)
C8 0.017(4) 0.019(3) 0.015(3) 0.002(2) 0.002(3) -0.001(3)
C7 0.009(2) 0.0110(19) 0.033(4) -0.005(2) 0.000(3) 0.0011(14)
C6 0.013(4) 0.008(3) 0.026(3) -0.003(2) 0.000(3) -0.002(3)
C1 0.019(5) 0.016(3) 0.033(4) 0.006(3) 0.003(3) 0.004(3)

loop_
_atom_type_symbol
_atom_type_description
_atom_type_scat_dispersion_real
_atom_type_scat_dispersion_imag
_atom_type_scat_source
C C 0.0033 0.0016 'International Tables Vol C Tables 4.2.6.8 and 6.1.1.4'
H H 0.0000 0.0000 'International Tables Vol C Tables 4.2.6.8 and 6.1.1.4'
I I -0.4742 1.8119 'International Tables Vol C Tables 4.2.6.8 and 6.1.1.4'
N N 0.0061 0.0033 'International Tables Vol C Tables 4.2.6.8 and 6.1.1.4'
Sb Sb -0.5866 1.5461 'International Tables Vol C Tables 4.2.6.8 and 6.1.1.4'

loop_
_geom_angle_atom_site_label_1
_geom_angle_atom_site_label_2
_geom_angle_atom_site_label_3
_geom_angle
_geom_angle_site_symmetry_1
_geom_angle_site_symmetry_3
_geom_angle_publ_flag
I2 Sb1 I5 86.288(17) . . ?
I4 Sb1 I2 172.058(10) . . ?
I4 Sb1 I5 88.225(17) . . ?
I3 Sb1 I2 93.000(19) . . ?
I3 Sb1 I4 91.780(19) . . ?
I3 Sb1 I5 173.296(11) . . ?
I1 Sb1 I2 93.472(18) . . ?
I1 Sb1 I4 92.483(18) . . ?
I1 Sb1 I5 92.340(10) . . ?
I1 Sb1 I3 94.358(10) . . ?
C2 C3 C4 120.8(7) . . ?
C12 N1 C7 112.0(4) . . ?
C8 N1 C12 112.2(3) . . ?
C8 N1 C7 113.4(4) . . ?
C8 C9 C10 111.9(5) . . ?
C9 C10 C11 109.7(4) . . ?
N1 C12 C11 107.8(4) . . ?
C3 C2 C1 120.5(4) . . ?
C3 C4 C5 119.3(7) . . ?
C4 C5 C7 119.2(7) . . ?
C6 C5 C4 119.7(4) . . ?
C6 C5 C7 120.9(7) . . ?
C10 C11 C12 111.1(5) . . ?
N2 C11 C10 109.0(6) . . ?
N2 C11 C12 108.4(4) . . ?
N1 C8 C9 110.1(5) . . ?
C5 C7 N1 114.6(4) . . ?
C5 C6 C1 120.9(7) . . ?
C6 C1 C2 118.8(7) . . ?

loop_
_geom_bond_atom_site_label_1
_geom_bond_atom_site_label_2
_geom_bond_distance
_geom_bond_site_symmetry_2
_geom_bond_publ_flag
I2 Sb1 3.0224(6) . ?
I4 Sb1 2.9565(6) . ?
Sb1 I5 3.1957(3) . ?
Sb1 I3 2.8867(3) . ?
Sb1 I1 2.8340(3) . ?
C3 C2 1.363(12) . ?
C3 C4 1.394(12) . ?
N1 C12 1.507(8) . ?
N1 C8 1.502(8) . ?
N1 C7 1.523(5) . ?
C9 C10 1.519(9) . ?
C9 C8 1.514(9) . ?
C10 C11 1.528(9) . ?
C12 C11 1.540(8) . ?
C2 C1 1.400(12) . ?
C4 C5 1.394(10) . ?
C5 C7 1.514(6) . ?
C5 C6 1.384(10) . ?
C11 N2 1.501(7) . ?
C6 C1 1.386(12) . ?
